data_2012220
loop_
_publ_author_name
'Hashizume, Daisuke'
'Iegaki, Masataka'
'Yasui, Masanori'
'Iwasaki, Fujiko'
'Meng, Jiben'
'Wen, Zhong'
'Matsuura, Teruo'

_publ_section_title
;
 Two-component molecular crystals from <i>N</i>-heteroaromatics and
 nitrobenzoic acids
;
_journal_issue 9
_journal_name_full 'Acta Crystallographica Section C'
_journal_page_first 1067
_journal_page_last 1072
_journal_paper_doi 10.1107/S0108270101009118
_journal_volume 57
_journal_year 2001
_chemical_formula_moiety 'C7 H7 N2 + , C7 H4 N O4 -'
_chemical_formula_sum 'C14 H11 N3 O4'
_chemical_formula_weight 285.26
_chemical_melting_point 436.0(10)
_chemical_name_systematic
;
Benzimidazolium 4-nitrobenzoate
;
_space_group_IT_number 14
_symmetry_cell_setting monoclinic
_symmetry_space_group_name_Hall '-P 2ybc'
_symmetry_space_group_name_H-M 'P 1 21/c 1'
_cell_angle_alpha 90
_cell_angle_beta 94.1400(17)
_cell_angle_gamma 90
_cell_formula_units_Z 4
_cell_length_a 13.8524(5)
_cell_length_b 7.6666(4)
_cell_length_c 12.5193(7)
_cell_measurement_reflns_used 22373
_cell_measurement_temperature 297
_cell_measurement_theta_max 30.03
_cell_measurement_theta_min 2.95
_cell_volume 1326.09(11)
_computing_cell_refinement PROCESS-AUTO
_computing_data_collection 'PROCESS-AUTO (Rigaku Corporation, 1998)'
_computing_data_reduction 'TEXSAN (Molecular Structure Corporation, 1993)'
_computing_molecular_graphics 'ORTEPIII (Burnett & Johnson, 1996)'
_computing_publication_material SHELXL97
_computing_structure_refinement 'SHELXL97 (Sheldrick, 1997)'
_computing_structure_solution 'SIR92 (Altomare et al., 1994)'
_diffrn_ambient_temperature 297
_diffrn_detector_area_resol_mean 10
_diffrn_measured_fraction_theta_full .998
_diffrn_measured_fraction_theta_max .998
_diffrn_measurement_device_type 'Rigaku R-AXIS Rapid'
_diffrn_measurement_method oscillation
_diffrn_radiation_monochromator graphite
_diffrn_radiation_source 'fine-focus sealed tube'
_diffrn_radiation_type MoK\a
_diffrn_radiation_wavelength .71073
_diffrn_reflns_av_R_equivalents .034
_diffrn_reflns_av_sigmaI/netI .029
_diffrn_reflns_limit_h_max 19
_diffrn_reflns_limit_h_min -19
_diffrn_reflns_limit_k_max 10
_diffrn_reflns_limit_k_min -10
_diffrn_reflns_limit_l_max 17
_diffrn_reflns_limit_l_min -17
_diffrn_reflns_number 23459
_diffrn_reflns_theta_full 30.03
_diffrn_reflns_theta_max 30.03
_diffrn_reflns_theta_min 2.95
_diffrn_standards_decay_% 0
_diffrn_standards_interval_count none
_diffrn_standards_number 0
_exptl_absorpt_coefficient_mu .108
_exptl_absorpt_correction_type none
_exptl_crystal_colour colourless
_exptl_crystal_density_diffrn 1.429
_exptl_crystal_density_method 'not measured'
_exptl_crystal_description block
_exptl_crystal_F_000 592
_exptl_crystal_size_max .60
_exptl_crystal_size_mid .38
_exptl_crystal_size_min .33
_refine_diff_density_max .22
_refine_diff_density_min -.19
_refine_ls_extinction_coef .017(3)
_refine_ls_extinction_method 'SHELXL97 (Sheldrick, 1997)'
_refine_ls_goodness_of_fit_ref 1.073
_refine_ls_hydrogen_treatment constr
_refine_ls_matrix_type full
_refine_ls_number_parameters 191
_refine_ls_number_reflns 3869
_refine_ls_number_restraints 0
_refine_ls_restrained_S_all 1.073
_refine_ls_R_factor_all .075
_refine_ls_R_factor_gt .053
_refine_ls_shift/su_max <0.001
_refine_ls_shift/su_mean .000
_refine_ls_structure_factor_coef Fsqd
_refine_ls_weighting_details 'calc w = 1/[\s^2^(Fo^2^)+(0.0675P)^2^+0.2721P] where P=(Fo^2^+2Fc^2^)/3'
_refine_ls_weighting_scheme calc
_refine_ls_wR_factor_ref .153
_reflns_number_gt 2856
_reflns_number_total 3869
_reflns_threshold_expression I>2\s(I)
_cod_data_source_file ob1039.cif
_cod_data_source_block II
_cod_depositor_comments
;
The following automatic conversions were performed:

'_chemical_melting_point' value '435-437' was changed to '436.0(10)'
- the average value was taken and precision was estimated.

Automatic conversion script
Id: cif_fix_values 1646 2011-03-28 12:23:43Z adriana 

The following automatic conversions were performed:

'_chemical_melting_point' value '435-437' was changed to '436.0(10)'
- the average value was taken and precision was estimated.

Automatic conversion script
Id: cif_fix_values 1715 2011-07-08 13:25:40Z adriana 
;
_cod_original_sg_symbol_H-M 'P 21/c'
_cod_database_code 2012220
_cod_database_fobs_code 2012220

loop_
_symmetry_equiv_pos_as_xyz
'x, y, z'
'-x, y+1/2, -z+1/2'
'-x, -y, -z'
'x, -y-1/2, z-1/2'

loop_
_atom_site_label
_atom_site_fract_x
_atom_site_fract_y
_atom_site_fract_z
_atom_site_U_iso_or_equiv
_atom_site_adp_type
_atom_site_calc_flag
_atom_site_refinement_flags
_atom_site_occupancy
_atom_site_disorder_assembly
_atom_site_disorder_group
_atom_site_type_symbol
O1A .27374(8) .28350(18) .35534(9) .0571(3) Uani d . 1 . . O
O2A .34931(7) .09537(17) .46916(9) .0516(3) Uani d . 1 . . O
O3A -.12902(9) .2382(3) .64492(13) .0831(5) Uani d . 1 . . O
O4A -.05470(11) .0597(3) .75529(13) .0930(6) Uani d . 1 . . O
N1A -.05868(10) .1511(2) .67521(12) .0584(4) Uani d . 1 . . N
C1A .18762(9) .17376(19) .49722(11) .0380(3) Uani d . 1 . . C
C2A .10543(10) .2684(2) .46465(13) .0475(4) Uani d . 1 . . C
H2A .1051 .3376 .4036 .057 Uiso calc R 1 . . H
C3A .02391(10) .2609(2) .52211(14) .0501(4) Uani d . 1 . . C
H3A -.0316 .3234 .5003 .060 Uiso calc R 1 . . H
C4A .02729(10) .1582(2) .61241(12) .0439(3) Uani d . 1 . . C
C5A .10692(11) .0611(2) .64667(13) .0522(4) Uani d . 1 . . C
H5A .1067 -.0077 .7078 .063 Uiso calc R 1 . . H
C6A .18778(11) .0686(2) .58728(13) .0487(4) Uani d . 1 . . C
H6A .2423 .0027 .6081 .058 Uiso calc R 1 . . H
C7A .27719(9) .1857(2) .43537(11) .0421(3) Uani d . 1 . . C
N1B .55467(9) .46429(19) .18892(10) .0463(3) Uani d . 1 . . N
H1B .5815 .5001 .1331 .056 Uiso calc R 1 . . H
C2B .46107(11) .4322(2) .19447(12) .0458(4) Uani d . 1 . . C
H2B .4142 .4451 .1380 .055 Uiso calc R 1 . . H
N3B .44405(9) .37930(19) .29193(10) .0456(3) Uani d . 1 . . N
H3B .3884 .3521 .3133 .055 Uiso calc R 1 . . H
C4B .55510(13) .3278(2) .46050(13) .0520(4) Uani d . 1 . . C
H4B .5081 .2906 .5048 .062 Uiso calc R 1 . . H
C5B .65128(14) .3387(3) .49696(15) .0597(5) Uani d . 1 . . C
H5B .6695 .3076 .5673 .072 Uiso calc R 1 . . H
C6B .72176(13) .3953(3) .43094(17) .0633(5) Uani d . 1 . . C
H6B .7858 .4016 .4586 .076 Uiso calc R 1 . . H
C7B .69926(11) .4423(3) .32573(16) .0567(4) Uani d . 1 . . C
H7B .7465 .4800 .2820 .068 Uiso calc R 1 . . H
C7aB .60221(10) .4304(2) .28809(12) .0415(3) Uani d . 1 . . C
C3aB .53164(10) .3751(2) .35423(12) .0403(3) Uani d . 1 . . C

loop_
_atom_site_aniso_label
_atom_site_aniso_U_11
_atom_site_aniso_U_22
_atom_site_aniso_U_33
_atom_site_aniso_U_12
_atom_site_aniso_U_13
_atom_site_aniso_U_23
O1A .0380(5) .0857(9) .0490(6) -.0013(6) .0140(5) .0177(6)
O2A .0357(5) .0772(8) .0437(6) .0115(5) .0143(4) .0013(5)
O3A .0408(6) .1263(14) .0853(10) .0152(8) .0258(6) .0015(10)
O4A .0616(9) .1499(17) .0720(9) .0005(10) .0359(7) .0297(10)
N1A .0376(6) .0861(11) .0536(8) -.0065(7) .0184(6) -.0085(8)
C1A .0305(6) .0470(7) .0376(7) -.0014(5) .0096(5) -.0027(6)
C2A .0359(6) .0595(9) .0483(8) .0037(6) .0108(6) .0112(7)
C3A .0328(6) .0601(10) .0587(9) .0072(6) .0120(6) .0033(8)
C4A .0327(6) .0570(9) .0439(7) -.0055(6) .0152(5) -.0079(6)
C5A .0417(7) .0708(11) .0457(8) -.0007(7) .0150(6) .0120(8)
C6A .0354(7) .0628(10) .0494(8) .0059(7) .0122(6) .0098(7)
C7A .0310(6) .0600(9) .0362(7) -.0019(6) .0096(5) -.0029(6)
N1B .0394(6) .0614(8) .0397(6) -.0060(6) .0133(5) .0019(6)
C2B .0384(7) .0606(9) .0390(7) -.0055(7) .0064(6) .0027(7)
N3B .0340(5) .0623(8) .0416(6) -.0039(5) .0103(5) .0065(6)
C4B .0537(9) .0589(9) .0437(8) -.0027(7) .0065(7) .0065(7)
C5B .0623(10) .0610(10) .0536(10) -.0002(8) -.0101(8) .0062(8)
C6B .0434(8) .0647(11) .0793(13) -.0034(8) -.0115(8) .0051(10)
C7B .0358(7) .0650(10) .0698(11) -.0060(7) .0069(7) .0026(9)
C7aB .0367(6) .0448(7) .0438(7) -.0009(6) .0096(6) -.0015(6)
C3aB .0360(6) .0450(7) .0406(7) -.0014(5) .0072(5) .0000(6)

loop_
_atom_type_symbol
_atom_type_description
_atom_type_scat_dispersion_real
_atom_type_scat_dispersion_imag
_atom_type_scat_source
C C .0033 .0016 'International Tables Vol C Tables 4.2.6.8 and 6.1.1.4'
H H .0000 .0000 'International Tables Vol C Tables 4.2.6.8 and 6.1.1.4'
N N .0061 .0033 'International Tables Vol C Tables 4.2.6.8 and 6.1.1.4'
O O .0106 .0060 'International Tables Vol C Tables 4.2.6.8 and 6.1.1.4'

loop_
_geom_angle_atom_site_label_1
_geom_angle_atom_site_label_2
_geom_angle_atom_site_label_3
_geom_angle
O3A N1A O4A 123.88(14)
O3A N1A C4A 118.16(16)
O4A N1A C4A 117.95(15)
C6A C1A C2A 119.79(12)
C6A C1A C7A 119.91(13)
C2A C1A C7A 120.30(13)
C3A C2A C1A 120.61(14)
C3A C2A H2A 119.7
C1A C2A H2A 119.7
C4A C3A C2A 118.08(14)
C4A C3A H3A 121.0
C2A C3A H3A 121.0
C5A C4A C3A 123.07(13)
C5A C4A N1A 118.34(14)
C3A C4A N1A 118.59(14)
C4A C5A C6A 118.08(15)
C4A C5A H5A 121.0
C6A C5A H5A 121.0
C1A C6A C5A 120.36(14)
C1A C6A H6A 119.8
C5A C6A H6A 119.8
O1A C7A O2A 125.53(12)
O1A C7A C1A 117.49(13)
O2A C7A C1A 116.98(13)
C2B N1B C7aB 108.73(12)
C2B N1B H1B 125.6
C7aB N1B H1B 125.6
N3B C2B N1B 110.19(14)
N3B C2B H2B 124.9
N1B C2B H2B 124.9
C2B N3B C3aB 108.49(12)
C2B N3B H3B 125.8
C3aB N3B H3B 125.8
C5B C4B C3aB 116.93(15)
C5B C4B H4B 121.5
C3aB C4B H4B 121.5
C4B C5B C6B 121.61(17)
C4B C5B H5B 119.2
C6B C5B H5B 119.2
C7B C6B C5B 121.88(16)
C7B C6B H6B 119.1
C5B C6B H6B 119.1
C6B C7B C7aB 116.84(15)
C6B C7B H7B 121.6
C7aB C7B H7B 121.6
N1B C7aB C3aB 106.32(12)
N1B C7aB C7B 132.36(14)
C3aB C7aB C7B 121.32(15)
C7aB C3aB C4B 121.43(14)
C7aB C3aB N3B 106.27(12)
C4B C3aB N3B 132.30(13)

loop_
_geom_bond_atom_site_label_1
_geom_bond_atom_site_label_2
_geom_bond_site_symmetry_2
_geom_bond_distance
_geom_bond_publ_flag
O1A C7A . 1.2494(19) yes
O2A C7A . 1.2632(18) yes
O3A N1A . 1.219(2) ?
O4A N1A . 1.221(2) ?
N1A C4A . 1.4746(17) ?
C1A C6A . 1.386(2) ?
C1A C2A . 1.386(2) ?
C1A C7A . 1.5120(17) ?
C2A C3A . 1.383(2) ?
C2A H2A . .9300 ?
C3A C4A . 1.376(2) ?
C3A H3A . .9300 ?
C4A C5A . 1.374(2) ?
C5A C6A . 1.3896(19) ?
C5A H5A . .9300 ?
C6A H6A . .9300 ?
N1B C2B . 1.3265(18) yes
N1B C7aB . 1.387(2) ?
N1B H1B . .8600 ?
N3B C2B . 1.3231(19) yes
C2B H2B . .9300 ?
N3B C3aB . 1.3947(19) ?
N3B H3B . .8600 ?
C4B C5B . 1.379(2) ?
C4B C3aB . 1.395(2) ?
C4B H4B . .9300 ?
C5B C6B . 1.393(3) ?
C5B H5B . .9300 ?
C6B C7B . 1.379(3) ?
C6B H6B . .9300 ?
C7B C7aB . 1.395(2) ?
C7B H7B . .9300 ?
C7aB C3aB . 1.3922(19) ?

loop_
_geom_hbond_atom_site_label_D
_geom_hbond_atom_site_label_H
_geom_hbond_atom_site_label_A
_geom_hbond_site_symmetry_A
_geom_hbond_distance_DH
_geom_hbond_distance_HA
_geom_hbond_distance_DA
_geom_hbond_angle_DHA
N1B H1B O2A 2_655 .86 1.81 2.6600(15) 171
N3B H3B O1A . .86 1.79 2.6469(15) 177
C2B H2B O2A 4_565 .93 2.26 3.125(2) 155
C6B H6B O3A 1_655 .93 2.83 3.478(3) 128

loop_
_geom_torsion_atom_site_label_1
_geom_torsion_atom_site_label_2
_geom_torsion_atom_site_label_3
_geom_torsion_atom_site_label_4
_geom_torsion
C6A C1A C2A C3A .9(3)
C7A C1A C2A C3A -178.65(15)
C1A C2A C3A C4A .5(3)
C2A C3A C4A C5A -1.2(3)
C2A C3A C4A N1A 179.15(15)
O3A N1A C4A C5A 179.58(17)
O4A N1A C4A C5A .5(3)
O3A N1A C4A C3A -.7(2)
O4A N1A C4A C3A -179.87(18)
C3A C4A C5A C6A .5(3)
N1A C4A C5A C6A -179.88(16)
C2A C1A C6A C5A -1.7(3)
C7A C1A C6A C5A 177.90(15)
C4A C5A C6A C1A 1.0(3)
C6A C1A C7A O1A -179.36(15)
C2A C1A C7A O1A .2(2)
C6A C1A C7A O2A .8(2)
C2A C1A C7A O2A -179.65(15)
C7aB N1B C2B N3B .10(19)
N1B C2B N3B C3aB -.39(19)
C3aB C4B C5B C6B .4(3)
C4B C5B C6B C7B -.4(3)
C5B C6B C7B C7aB .0(3)
C2B N1B C7aB C3aB .22(17)
C2B N1B C7aB C7B 179.98(18)
C6B C7B C7aB N1B -179.22(17)
C6B C7B C7aB C3aB .5(3)
N1B C7aB C3aB C4B 179.24(15)
C7B C7aB C3aB C4B -.5(2)
N1B C7aB C3aB N3B -.44(17)
C7B C7aB C3aB N3B 179.77(15)
C5B C4B C3aB C7aB .1(3)
C5B C4B C3aB N3B 179.69(17)
C2B N3B C3aB C7aB .51(18)
C2B N3B C3aB C4B -179.12(18)

loop_
_cod_related_entry_id
_cod_related_entry_database
_cod_related_entry_code
1 ChemSpider 21135135
